data_7042109
loop_
_publ_author_name
'Varga, F.'
'Rajn\'ak, C'
'Titi\<s, J'
'Monco\<l, J'
'Bo\<ca, R'

_publ_section_title
;
 Slow magnetic relaxation in a Co(ii) octahedral-tetrahedral system formed
 of a [CoL3](2+) core with L = bis(diphenylphosphanoxido) methane and
 tetrahedral [CoBr4](2-) counter anions.
;
_journal_issue 13
_journal_name_full 'Dalton transactions (Cambridge, England : 2003)'
_journal_page_first 4148
_journal_page_last 4151
_journal_paper_doi 10.1039/c7dt00376e
_journal_volume 46
_journal_year 2017
_chemical_formula_moiety 'C75 H66 Co O6 P6, Br4 Co'
_chemical_formula_sum 'C75 H66 Br4 Co2 O6 P6'
_chemical_formula_weight 1686.59
_space_group_crystal_system monoclinic
_space_group_IT_number 14
_space_group_name_Hall '-P 2ybc'
_space_group_name_H-M_alt 'P 1 21/c 1'
_symmetry_space_group_name_Hall '-P 2ybc'
_symmetry_space_group_name_H-M 'P 1 21/c 1'
_atom_sites_solution_hydrogens geom
_atom_sites_solution_primary dual
_audit_creation_date 2017-01-08
_audit_creation_method
;
Olex2 1.2
(compiled 2016.11.30 svn.r3356 for OlexSys, GUI svn.r5269)
;
_audit_update_record
;
2017-01-08 deposited with the CCDC.
2017-02-20 downloaded from the CCDC.
;
_cell_angle_alpha 90
_cell_angle_beta 90.932(3)
_cell_angle_gamma 90
_cell_formula_units_Z 4
_cell_length_a 13.3702(4)
_cell_length_b 19.4278(6)
_cell_length_c 28.5245(9)
_cell_measurement_reflns_used 44868
_cell_measurement_temperature 100
_cell_measurement_theta_max 71.51
_cell_measurement_theta_min 2.27
_cell_volume 7408.4(4)
_computing_cell_refinement 'STOE X-AREA'
_computing_data_collection 'STOE X-AREA'
_computing_data_reduction 'STOE X-RED'
_computing_molecular_graphics 'Olex2 (Dolomanov et al., 2009)'
_computing_publication_material 'Olex2 (Dolomanov et al., 2009)'
_computing_structure_refinement 'ShelXL (Sheldrick, 2015)'
_computing_structure_solution 'ShelXT (Sheldrick, 2015)'
_diffrn_ambient_temperature 100
_diffrn_detector Pilatus300K
_diffrn_detector_area_resol_mean 5.81
_diffrn_detector_type STOE
_diffrn_measured_fraction_theta_full 0.991
_diffrn_measured_fraction_theta_max 0.978
_diffrn_measurement_device_type 'Stoe StadiVari'
_diffrn_measurement_method '\w scans'
_diffrn_radiation_collimation '0.6 mm diameter'
_diffrn_radiation_monochromator 'Graded multilayer mirror'
_diffrn_radiation_polarisn_norm 270
_diffrn_radiation_type 'Cu K\a'
_diffrn_radiation_wavelength 1.54186
_diffrn_reflns_av_R_equivalents 0.0929
_diffrn_reflns_av_unetI/netI 0.1039
_diffrn_reflns_Laue_measured_fraction_full 0.991
_diffrn_reflns_Laue_measured_fraction_max 0.978
_diffrn_reflns_limit_h_max 12
_diffrn_reflns_limit_h_min -16
_diffrn_reflns_limit_k_max 23
_diffrn_reflns_limit_k_min -22
_diffrn_reflns_limit_l_max 34
_diffrn_reflns_limit_l_min -25
_diffrn_reflns_number 75611
_diffrn_reflns_point_group_measured_fraction_full 0.991
_diffrn_reflns_point_group_measured_fraction_max 0.978
_diffrn_reflns_theta_full 67.686
_diffrn_reflns_theta_max 71.46
_diffrn_reflns_theta_min 2.75
_diffrn_source 'Genix3D Cu HF'
_diffrn_source_current 0.600
_diffrn_source_power 0.030
_diffrn_source_voltage 50
_exptl_absorpt_coefficient_mu 7.661
_exptl_absorpt_correction_T_max 0.226
_exptl_absorpt_correction_T_min 0.131
_exptl_absorpt_correction_type multi-scan
_exptl_absorpt_process_details X-AREA
_exptl_crystal_colour blue
_exptl_crystal_colour_primary blue
_exptl_crystal_density_diffrn 1.512
_exptl_crystal_description needle
_exptl_crystal_F_000 3392
_exptl_crystal_size_max 0.45
_exptl_crystal_size_mid 0.25
_exptl_crystal_size_min 0.21
_refine_diff_density_max 0.643
_refine_diff_density_min -1.189
_refine_diff_density_rms 0.104
_refine_ls_extinction_method none
_refine_ls_goodness_of_fit_ref 0.953
_refine_ls_hydrogen_treatment constr
_refine_ls_matrix_type full
_refine_ls_number_parameters 854
_refine_ls_number_reflns 14108
_refine_ls_number_restraints 876
_refine_ls_restrained_S_all 0.948
_refine_ls_R_factor_all 0.0750
_refine_ls_R_factor_gt 0.0445
_refine_ls_shift/su_max 0.001
_refine_ls_shift/su_mean 0.000
_refine_ls_structure_factor_coef Fsqd
_refine_ls_weighting_details 'w=1/[\s^2^(Fo^2^)+(0.0265P)^2^] where P=(Fo^2^+2Fc^2^)/3'
_refine_ls_weighting_scheme calc
_refine_ls_wR_factor_gt 0.0868
_refine_ls_wR_factor_ref 0.0900
_reflns_Friedel_coverage 0.000
_reflns_number_gt 8076
_reflns_number_total 14108
_reflns_threshold_expression 'I > 2\s(I)'
_cod_data_source_file c7dt00376e2.cif
_cod_data_source_block cr62
_cod_depositor_comments 'Adding full bibliography for 7042108--7042109.cif.'
_cod_database_code 7042109
_shelx_space_group_comment
;
The symmetry employed for this shelxl refinement is uniquely defined
by the following loop, which should always be used as a source of
symmetry information in preference to the above space-group names.
They are only intended as comments.
;
_shelx_estimated_absorpt_t_max 0.296
_shelx_estimated_absorpt_t_min 0.130
_olex2_refinement_description
;
1. Fixed Uiso
 At 1.2 times of:
  All C(H) groups, All C(H,H) groups
2. Restrained distances
 Co2-Br1 \\sim Co2-Br2 \\sim Co2-Br3 \\sim Co2-Br4
 with sigma of 0.004
 Co2A-Br1A \\sim Co2A-Br2A \\sim Co2A-Br3A \\sim Co2A-Br4A
 with sigma of 0.004
 Br1-Br2 \\sim Br1A-Br2A \\sim Br1-Br3 \\sim Br1A-Br3A \\sim Br1-Br4 \\sim
Br1A-Br4A
 with sigma of 0.02
 Br2-Br3 \\sim Br2A-Br3A \\sim Br2-Br4 \\sim Br2A-Br4A \\sim Br3-Br4 \\sim
Br3A-Br4A
 with sigma of 0.02
3. Uiso/Uaniso restraints and constraints
Uanis(Co2) = Uanis(Co2A)
Uanis(Br1) = Uanis(Br1A)
Uanis(Br2) = Uanis(Br2A)
Uanis(Br3) = Uanis(Br3A)
Uanis(Br4) = Uanis(Br4A)
4. Rigid body (RIGU) restrains
 All non-hydrogen atoms
 with sigma for 1-2 distances of 0.004 and sigma for 1-3 distances of 0.004
5. Others
 Sof(Co2A)=Sof(Br1A)=Sof(Br2A)=Sof(Br3A)=Sof(Br4A)=1-FVAR(1)
 Sof(Co2)=Sof(Br1)=Sof(Br2)=Sof(Br3)=Sof(Br4)=FVAR(1)
6.a Secondary CH2 refined with riding coordinates:
 C13(H13A,H13B), C38(H38A,H38B), C63(H63A,H63B)
6.b Aromatic/amide H refined with riding coordinates:
 C2(H2), C3(H3), C4(H4), C5(H5), C6(H6), C8(H8), C9(H9), C10(H10), C11(H11),
 C12(H12), C15(H15), C16(H16), C17(H17), C18(H18), C19(H19), C21(H21), C22(H22),
  C23(H23), C24(H24), C25(H25), C27(H27), C28(H28), C29(H29), C30(H30),
 C31(H31), C33(H33), C34(H34), C35(H35), C36(H36), C37(H37), C40(H40), C41(H41),
  C42(H42), C43(H43), C44(H44), C46(H46), C47(H47), C48(H48), C49(H49),
 C50(H50), C52(H52), C53(H53), C54(H54), C55(H55), C56(H56), C58(H58), C59(H59),
  C60(H60), C61(H61), C62(H62), C65(H65), C66(H66), C67(H67), C68(H68),
 C69(H69), C71(H71), C72(H72), C73(H73), C74(H74), C75(H75)
;
_shelx_shelxl_version_number 2016/6
_olex2_submission_special_instructions 'No special instructions were received'

loop_
_space_group_symop_operation_xyz
'x, y, z'
'-x, y+1/2, -z+1/2'
'-x, -y, -z'
'x, -y-1/2, z-1/2'

loop_
_atom_site_label
_atom_site_type_symbol
_atom_site_fract_x
_atom_site_fract_y
_atom_site_fract_z
_atom_site_U_iso_or_equiv
_atom_site_adp_type
_atom_site_occupancy
_atom_site_site_symmetry_order
_atom_site_calc_flag
_atom_site_refinement_flags_posn
_atom_site_refinement_flags_adp
_atom_site_refinement_flags_occupancy
_atom_site_disorder_assembly
_atom_site_disorder_group
Co1 Co 0.39405(5) 0.74830(4) 0.37930(2) 0.02139(16) Uani 1 1 d . U . . .
P1 P 0.32323(8) 0.61244(6) 0.32144(4) 0.0238(3) Uani 1 1 d . U . . .
P2 P 0.31651(8) 0.60464(6) 0.42770(4) 0.0221(2) Uani 1 1 d . U . . .
P3 P 0.17644(8) 0.82321(6) 0.38780(4) 0.0239(3) Uani 1 1 d . U . . .
P4 P 0.33337(8) 0.89305(6) 0.32808(4) 0.0230(3) Uani 1 1 d . U . . .
P5 P 0.49922(8) 0.81123(6) 0.47403(4) 0.0223(2) Uani 1 1 d . U . . .
P6 P 0.63257(7) 0.73846(6) 0.40457(4) 0.0240(2) Uani 1 1 d . U . . .
O1 O 0.3629(2) 0.68433(16) 0.32240(10) 0.0247(7) Uani 1 1 d . U . . .
O2 O 0.3850(2) 0.66561(15) 0.42783(10) 0.0236(7) Uani 1 1 d . U . . .
O3 O 0.2399(2) 0.76099(16) 0.39011(10) 0.0277(7) Uani 1 1 d . U . . .
O4 O 0.3967(2) 0.83011(15) 0.33159(10) 0.0247(7) Uani 1 1 d . U . . .
O5 O 0.4224(2) 0.81614(15) 0.43538(10) 0.0237(7) Uani 1 1 d . U . . .
O6 O 0.5478(2) 0.73172(16) 0.37010(9) 0.0268(7) Uani 1 1 d . U . . .
C1 C 0.2397(3) 0.6000(2) 0.27208(15) 0.0234(9) Uani 1 1 d . U . . .
C2 C 0.2537(3) 0.6405(2) 0.23235(15) 0.0254(10) Uani 1 1 d . U . . .
H2 H 0.305666 0.673844 0.231991 0.031 Uiso 1 1 calc R . . . .
C3 C 0.1916(3) 0.6321(2) 0.19338(16) 0.0284(10) Uani 1 1 d . U . . .
H3 H 0.201753 0.659398 0.166237 0.034 Uiso 1 1 calc R . . . .
C4 C 0.1148(3) 0.5843(3) 0.19368(16) 0.0304(11) Uani 1 1 d . U . . .
H4 H 0.071420 0.579579 0.167155 0.036 Uiso 1 1 calc R . . . .
C5 C 0.1016(4) 0.5437(3) 0.23254(17) 0.0371(12) Uani 1 1 d . U . . .
H5 H 0.049998 0.510034 0.232531 0.045 Uiso 1 1 calc R . . . .
C6 C 0.1633(3) 0.5516(3) 0.27188(16) 0.0335(12) Uani 1 1 d . U . . .
H6 H 0.153231 0.523693 0.298746 0.040 Uiso 1 1 calc R . . . .
C7 C 0.4210(3) 0.5497(2) 0.31920(14) 0.0253(10) Uani 1 1 d . U . . .
C8 C 0.5193(3) 0.5723(3) 0.31696(15) 0.0302(11) Uani 1 1 d . U . . .
H8 H 0.533586 0.620209 0.316207 0.036 Uiso 1 1 calc R . . . .
C9 C 0.5961(3) 0.5250(3) 0.31581(16) 0.0335(11) Uani 1 1 d . U . . .
H9 H 0.663394 0.540464 0.314721 0.040 Uiso 1 1 calc R . . . .
C10 C 0.5763(4) 0.4561(3) 0.31623(16) 0.0331(11) Uani 1 1 d . U . . .
H10 H 0.629878 0.424024 0.315301 0.040 Uiso 1 1 calc R . . . .
C11 C 0.4787(4) 0.4327(3) 0.31802(16) 0.0327(11) Uani 1 1 d . U . . .
H11 H 0.465442 0.384695 0.317971 0.039 Uiso 1 1 calc R . . . .
C12 C 0.4006(3) 0.4791(3) 0.31986(15) 0.0276(10) Uani 1 1 d . U . . .
H12 H 0.333534 0.463223 0.321558 0.033 Uiso 1 1 calc R . . . .
C13 C 0.2498(3) 0.5935(2) 0.37226(14) 0.0233(10) Uani 1 1 d . U . . .
H13A H 0.225904 0.545383 0.370056 0.028 Uiso 1 1 calc R . . . .
H13B H 0.190204 0.623819 0.371958 0.028 Uiso 1 1 calc R . . . .
C14 C 0.3866(3) 0.5271(2) 0.43709(14) 0.0239(9) Uani 1 1 d . U . . .
C15 C 0.4904(3) 0.5305(2) 0.43473(14) 0.0231(10) Uani 1 1 d . U . . .
H15 H 0.522265 0.573566 0.429959 0.028 Uiso 1 1 calc R . . . .
C16 C 0.5470(3) 0.4716(2) 0.43929(16) 0.0289(10) Uani 1 1 d . U . . .
H16 H 0.617941 0.473967 0.438690 0.035 Uiso 1 1 calc R . . . .
C17 C 0.4989(3) 0.4084(3) 0.44482(15) 0.0289(10) Uani 1 1 d . U . . .
H17 H 0.537259 0.367334 0.447209 0.035 Uiso 1 1 calc R . . . .
C18 C 0.3961(3) 0.4053(3) 0.44683(15) 0.0287(11) Uani 1 1 d . U . . .
H18 H 0.364173 0.362095 0.450911 0.034 Uiso 1 1 calc R . . . .
C19 C 0.3398(3) 0.4636(2) 0.44301(14) 0.0259(10) Uani 1 1 d . U . . .
H19 H 0.268951 0.461028 0.444380 0.031 Uiso 1 1 calc R . . . .
C20 C 0.2204(3) 0.6081(2) 0.47082(15) 0.0233(9) Uani 1 1 d . U . . .
C21 C 0.1240(3) 0.5826(3) 0.46264(17) 0.0325(11) Uani 1 1 d . U . . .
H21 H 0.106502 0.563520 0.432944 0.039 Uiso 1 1 calc R . . . .
C22 C 0.0536(3) 0.5851(3) 0.49794(17) 0.0334(11) Uani 1 1 d . U . . .
H22 H -0.012195 0.568383 0.492029 0.040 Uiso 1 1 calc R . . . .
C23 C 0.0787(4) 0.6119(3) 0.54200(17) 0.0334(11) Uani 1 1 d . U . . .
H23 H 0.030327 0.613901 0.566004 0.040 Uiso 1 1 calc R . . . .
C24 C 0.1747(3) 0.6355(3) 0.55016(16) 0.0339(11) Uani 1 1 d . U . . .
H24 H 0.192749 0.652783 0.580279 0.041 Uiso 1 1 calc R . . . .
C25 C 0.2451(3) 0.6343(3) 0.51527(15) 0.0284(11) Uani 1 1 d . U . . .
H25 H 0.310646 0.651345 0.521442 0.034 Uiso 1 1 calc R . . . .
C26 C 0.0812(3) 0.8129(2) 0.34306(14) 0.0248(10) Uani 1 1 d . U . . .
C27 C 0.0767(3) 0.7500(3) 0.32016(16) 0.0348(11) Uani 1 1 d . U . . .
H27 H 0.122847 0.714563 0.328268 0.042 Uiso 1 1 calc R . . . .
C28 C 0.0047(4) 0.7388(3) 0.28538(16) 0.0386(12) Uani 1 1 d . U . . .
H28 H 0.001785 0.695771 0.269594 0.046 Uiso 1 1 calc R . . . .
C29 C -0.0621(3) 0.7898(3) 0.27377(17) 0.0386(12) Uani 1 1 d . U . . .
H29 H -0.111754 0.781778 0.250218 0.046 Uiso 1 1 calc R . . . .
C30 C -0.0574(4) 0.8522(3) 0.29604(18) 0.0449(14) Uani 1 1 d . U . . .
H30 H -0.103422 0.887551 0.287694 0.054 Uiso 1 1 calc R . . . .
C31 C 0.0149(4) 0.8640(3) 0.33096(18) 0.0394(13) Uani 1 1 d . U . . .
H31 H 0.018217 0.907348 0.346312 0.047 Uiso 1 1 calc R . . . .
C32 C 0.1179(3) 0.8406(2) 0.44317(15) 0.0248(10) Uani 1 1 d . U . . .
C33 C 0.1078(3) 0.9064(3) 0.46115(16) 0.0305(11) Uani 1 1 d . U . . .
H33 H 0.126868 0.945093 0.443000 0.037 Uiso 1 1 calc R . . . .
C34 C 0.0695(3) 0.9159(3) 0.50627(17) 0.0361(12) Uani 1 1 d . U . . .
H34 H 0.064813 0.960856 0.519143 0.043 Uiso 1 1 calc R . . . .
C35 C 0.0387(4) 0.8599(3) 0.53169(17) 0.0390(12) Uani 1 1 d . U . . .
H35 H 0.011796 0.866389 0.561999 0.047 Uiso 1 1 calc R . . . .
C36 C 0.0464(4) 0.7952(3) 0.51383(18) 0.0404(12) Uani 1 1 d . U . . .
H36 H 0.024625 0.757037 0.531815 0.048 Uiso 1 1 calc R . . . .
C37 C 0.0858(3) 0.7842(3) 0.46934(18) 0.0375(12) Uani 1 1 d . U . . .
H37 H 0.090734 0.738854 0.457058 0.045 Uiso 1 1 calc R . . . .
C38 C 0.2484(3) 0.8999(2) 0.37609(14) 0.0222(9) Uani 1 1 d . U . . .
H38A H 0.201455 0.938220 0.369486 0.027 Uiso 1 1 calc R . . . .
H38B H 0.287261 0.912018 0.404755 0.027 Uiso 1 1 calc R . . . .
C39 C 0.2589(3) 0.8943(2) 0.27575(15) 0.0235(9) Uani 1 1 d . U . . .
C40 C 0.2431(3) 0.8332(3) 0.25141(16) 0.0277(10) Uani 1 1 d . U . . .
H40 H 0.275154 0.792087 0.261606 0.033 Uiso 1 1 calc R . . . .
C41 C 0.1805(3) 0.8323(3) 0.21228(17) 0.0345(12) Uani 1 1 d . U . . .
H41 H 0.170096 0.790335 0.195797 0.041 Uiso 1 1 calc R . . . .
C42 C 0.1333(3) 0.8908(3) 0.19695(16) 0.0337(11) Uani 1 1 d . U . . .
H42 H 0.091032 0.889520 0.169862 0.040 Uiso 1 1 calc R . . . .
C43 C 0.1475(3) 0.9518(3) 0.22111(16) 0.0321(11) Uani 1 1 d . U . . .
H43 H 0.114335 0.992400 0.210772 0.039 Uiso 1 1 calc R . . . .
C44 C 0.2104(3) 0.9540(3) 0.26065(16) 0.0290(10) Uani 1 1 d . U . . .
H44 H 0.220107 0.995960 0.277169 0.035 Uiso 1 1 calc R . . . .
C45 C 0.4040(3) 0.9713(2) 0.32852(15) 0.0246(10) Uani 1 1 d . U . . .
C46 C 0.4945(3) 0.9713(3) 0.30439(15) 0.0272(10) Uani 1 1 d . U . . .
H46 H 0.517822 0.930101 0.290288 0.033 Uiso 1 1 calc R . . . .
C47 C 0.5498(3) 1.0312(3) 0.30111(16) 0.0319(11) Uani 1 1 d . U . . .
H47 H 0.611296 1.031317 0.284910 0.038 Uiso 1 1 calc R . . . .
C48 C 0.5147(3) 1.0916(3) 0.32172(17) 0.0341(11) Uani 1 1 d . U . . .
H48 H 0.552266 1.132917 0.319370 0.041 Uiso 1 1 calc R . . . .
C49 C 0.4258(4) 1.0913(3) 0.34546(18) 0.0376(12) Uani 1 1 d . U . . .
H49 H 0.402330 1.132501 0.359412 0.045 Uiso 1 1 calc R . . . .
C50 C 0.3708(3) 1.0317(2) 0.34912(17) 0.0306(11) Uani 1 1 d . U . . .
H50 H 0.309892 1.031948 0.365793 0.037 Uiso 1 1 calc R . . . .
C51 C 0.4450(3) 0.7915(2) 0.52994(15) 0.0233(9) Uani 1 1 d . U . . .
C52 C 0.5039(3) 0.7703(2) 0.56846(14) 0.0245(10) Uani 1 1 d . U . . .
H52 H 0.574401 0.766309 0.565610 0.029 Uiso 1 1 calc R . . . .
C53 C 0.4589(3) 0.7552(2) 0.61069(14) 0.0279(10) Uani 1 1 d . U . . .
H53 H 0.498535 0.739391 0.636465 0.033 Uiso 1 1 calc R . . . .
C54 C 0.3571(3) 0.7628(3) 0.61557(16) 0.0314(11) Uani 1 1 d . U . . .
H54 H 0.327127 0.753354 0.644844 0.038 Uiso 1 1 calc R . . . .
C55 C 0.2984(3) 0.7842(3) 0.57781(16) 0.0313(11) Uani 1 1 d . U . . .
H55 H 0.228218 0.789154 0.581088 0.038 Uiso 1 1 calc R . . . .
C56 C 0.3429(3) 0.7985(2) 0.53496(16) 0.0284(10) Uani 1 1 d . U . . .
H56 H 0.302632 0.813061 0.509062 0.034 Uiso 1 1 calc R . . . .
C57 C 0.5667(3) 0.8910(2) 0.47960(15) 0.0249(9) Uani 1 1 d . U . . .
C58 C 0.6379(3) 0.9018(3) 0.51500(15) 0.0298(11) Uani 1 1 d . U . . .
H58 H 0.651768 0.866485 0.537234 0.036 Uiso 1 1 calc R . . . .
C59 C 0.6882(4) 0.9635(3) 0.51781(17) 0.0343(11) Uani 1 1 d . U . . .
H59 H 0.737747 0.970349 0.541616 0.041 Uiso 1 1 calc R . . . .
C60 C 0.6671(3) 1.0154(3) 0.48631(18) 0.0332(11) Uani 1 1 d . U . . .
H60 H 0.701256 1.058197 0.488676 0.040 Uiso 1 1 calc R . . . .
C61 C 0.5971(4) 1.0053(3) 0.45166(18) 0.0348(12) Uani 1 1 d . U . . .
H61 H 0.582895 1.041122 0.429901 0.042 Uiso 1 1 calc R . . . .
C62 C 0.5463(3) 0.9431(2) 0.44786(17) 0.0292(11) Uani 1 1 d . U . . .
H62 H 0.497773 0.936484 0.423587 0.035 Uiso 1 1 calc R . . . .
C63 C 0.5878(3) 0.7417(2) 0.46386(14) 0.0228(9) Uani 1 1 d . U . . .
H63A H 0.645707 0.747234 0.485597 0.027 Uiso 1 1 calc R . . . .
H63B H 0.555250 0.697288 0.471236 0.027 Uiso 1 1 calc R . . . .
C64 C 0.7052(3) 0.8148(2) 0.39597(15) 0.0259(10) Uani 1 1 d . U . . .
C65 C 0.6796(3) 0.8612(3) 0.36052(17) 0.0357(12) Uani 1 1 d . U . . .
H65 H 0.625403 0.851700 0.339571 0.043 Uiso 1 1 calc R . . . .
C66 C 0.7337(4) 0.9207(3) 0.3563(2) 0.0523(15) Uani 1 1 d . U . . .
H66 H 0.717328 0.952214 0.331902 0.063 Uiso 1 1 calc R . . . .
C67 C 0.8103(4) 0.9351(3) 0.3864(2) 0.0449(13) Uani 1 1 d . U . . .
H67 H 0.845721 0.977170 0.383090 0.054 Uiso 1 1 calc R . . . .
C68 C 0.8379(4) 0.8902(3) 0.42158(19) 0.0404(12) Uani 1 1 d . U . . .
H68 H 0.891641 0.900915 0.442498 0.048 Uiso 1 1 calc R . . . .
C69 C 0.7857(3) 0.8291(3) 0.42591(17) 0.0333(11) Uani 1 1 d . U . . .
H69 H 0.804904 0.796794 0.449382 0.040 Uiso 1 1 calc R . . . .
C70 C 0.7200(3) 0.6682(2) 0.40171(15) 0.0256(10) Uani 1 1 d . U . . .
C71 C 0.7833(4) 0.6657(3) 0.36257(18) 0.0370(12) Uani 1 1 d . U . . .
H71 H 0.779082 0.700420 0.339199 0.044 Uiso 1 1 calc R . . . .
C72 C 0.8510(4) 0.6129(3) 0.35831(19) 0.0416(13) Uani 1 1 d . U . . .
H72 H 0.893168 0.611235 0.331849 0.050 Uiso 1 1 calc R . . . .
C73 C 0.8582(4) 0.5624(3) 0.39201(19) 0.0386(12) Uani 1 1 d . U . . .
H73 H 0.904996 0.526063 0.388589 0.046 Uiso 1 1 calc R . . . .
C74 C 0.7975(3) 0.5644(3) 0.43100(17) 0.0329(11) Uani 1 1 d . U . . .
H74 H 0.802657 0.529624 0.454336 0.039 Uiso 1 1 calc R . . . .
C75 C 0.7295(3) 0.6173(2) 0.43551(16) 0.0289(10) Uani 1 1 d . U . . .
H75 H 0.688407 0.618795 0.462331 0.035 Uiso 1 1 calc R . . . .
Co2 Co -0.1592(2) 0.70215(14) 0.62830(6) 0.0275(4) Uani 0.754(5) 1 d D U P A 1
Br1 Br -0.0059(3) 0.7641(3) 0.6439(2) 0.0328(5) Uani 0.754(5) 1 d D U P A 1
Br2 Br -0.20713(10) 0.74252(13) 0.55121(5) 0.0439(5) Uani 0.754(5) 1 d D U P A 1
Br3 Br -0.1222(3) 0.58040(16) 0.63182(14) 0.0310(3) Uani 0.754(5) 1 d D U P A 1
Br4 Br -0.28832(15) 0.73000(14) 0.68399(7) 0.0417(3) Uani 0.754(5) 1 d D U P A 1
Co2A Co -0.1519(6) 0.6898(5) 0.62331(17) 0.0275(4) Uani 0.246(5) 1 d D U P A 2
Br1A Br -0.0054(10) 0.7566(10) 0.6431(6) 0.0328(5) Uani 0.246(5) 1 d D U P A 2
Br2A Br -0.1882(3) 0.7144(3) 0.54200(15) 0.0439(5) Uani 0.246(5) 1 d D U P A 2
Br3A Br -0.1118(9) 0.5698(5) 0.6339(5) 0.0310(3) Uani 0.246(5) 1 d D U P A 2
Br4A Br -0.2883(5) 0.7273(5) 0.67156(19) 0.0417(3) Uani 0.246(5) 1 d D U P A 2

loop_
_atom_site_aniso_label
_atom_site_aniso_U_11
_atom_site_aniso_U_22
_atom_site_aniso_U_33
_atom_site_aniso_U_23
_atom_site_aniso_U_13
_atom_site_aniso_U_12
Co1 0.0170(3) 0.0304(4) 0.0168(3) 0.0000(3) -0.0004(3) -0.0010(3)
P1 0.0209(5) 0.0314(7) 0.0191(5) -0.0004(5) 0.0006(4) -0.0010(5)
P2 0.0194(5) 0.0292(7) 0.0177(5) 0.0005(5) 0.0004(4) -0.0018(5)
P3 0.0181(5) 0.0335(7) 0.0200(5) 0.0006(5) 0.0003(4) -0.0011(5)
P4 0.0189(5) 0.0306(7) 0.0197(5) 0.0002(5) 0.0010(4) -0.0004(5)
P5 0.0205(5) 0.0283(7) 0.0182(5) -0.0009(5) -0.0008(4) -0.0015(5)
P6 0.0200(5) 0.0327(7) 0.0192(5) -0.0002(5) 0.0009(4) -0.0007(5)
O1 0.0243(15) 0.0330(19) 0.0167(14) -0.0036(13) -0.0007(12) -0.0017(13)
O2 0.0214(14) 0.0324(18) 0.0169(14) -0.0008(13) -0.0014(12) 0.0006(13)
O3 0.0217(13) 0.0379(19) 0.0234(14) 0.0003(15) 0.0016(12) 0.0008(14)
O4 0.0246(15) 0.0306(18) 0.0189(15) 0.0002(13) 0.0031(13) 0.0004(13)
O5 0.0228(14) 0.0277(18) 0.0207(14) -0.0048(13) 0.0005(12) -0.0021(13)
O6 0.0224(13) 0.040(2) 0.0179(14) -0.0017(14) 0.0018(11) 0.0023(13)
C1 0.025(2) 0.023(3) 0.022(2) -0.0023(18) 0.0044(17) 0.0054(18)
C2 0.028(2) 0.025(3) 0.023(2) 0.0007(19) 0.0022(18) 0.0026(19)
C3 0.030(2) 0.034(3) 0.021(2) 0.002(2) 0.0018(19) 0.0022(19)
C4 0.026(2) 0.042(3) 0.023(2) -0.008(2) -0.0038(19) 0.003(2)
C5 0.032(3) 0.053(4) 0.026(2) 0.001(2) -0.003(2) -0.013(2)
C6 0.034(2) 0.045(3) 0.022(2) 0.002(2) 0.000(2) -0.011(2)
C7 0.023(2) 0.038(3) 0.016(2) -0.004(2) 0.0014(17) 0.0009(18)
C8 0.029(2) 0.040(3) 0.021(2) -0.001(2) 0.0026(19) -0.002(2)
C9 0.024(2) 0.051(3) 0.026(2) -0.002(2) 0.003(2) 0.003(2)
C10 0.031(2) 0.044(3) 0.025(2) -0.003(2) 0.005(2) 0.007(2)
C11 0.038(2) 0.037(3) 0.024(2) 0.001(2) 0.003(2) 0.001(2)
C12 0.025(2) 0.039(3) 0.019(2) 0.005(2) -0.0004(19) -0.0010(19)
C13 0.020(2) 0.027(3) 0.023(2) 0.0019(19) 0.0031(17) 0.0013(18)
C14 0.026(2) 0.033(3) 0.013(2) 0.0006(19) -0.0014(17) 0.0017(18)
C15 0.025(2) 0.026(3) 0.018(2) -0.0011(19) -0.0012(18) -0.0042(18)
C16 0.027(2) 0.033(3) 0.027(2) -0.004(2) -0.005(2) 0.0000(19)
C17 0.032(2) 0.029(3) 0.025(2) -0.002(2) -0.007(2) 0.004(2)
C18 0.033(2) 0.030(3) 0.023(2) -0.001(2) -0.0058(19) -0.001(2)
C19 0.023(2) 0.035(3) 0.019(2) 0.000(2) -0.0026(18) -0.0015(18)
C20 0.0198(19) 0.027(3) 0.023(2) -0.0006(19) 0.0047(16) -0.0004(18)
C21 0.024(2) 0.046(3) 0.028(2) 0.000(2) 0.0032(18) -0.007(2)
C22 0.022(2) 0.045(3) 0.034(3) -0.002(2) 0.0099(19) -0.008(2)
C23 0.034(2) 0.036(3) 0.031(2) 0.003(2) 0.010(2) 0.003(2)
C24 0.032(2) 0.046(3) 0.024(2) 0.000(2) 0.0063(19) 0.001(2)
C25 0.021(2) 0.041(3) 0.023(2) 0.004(2) 0.0018(17) 0.005(2)
C26 0.022(2) 0.035(3) 0.017(2) 0.0026(19) 0.0022(17) -0.0014(19)
C27 0.036(2) 0.038(3) 0.030(2) 0.002(2) -0.005(2) -0.005(2)
C28 0.044(3) 0.043(3) 0.028(2) -0.005(2) -0.008(2) -0.009(2)
C29 0.031(2) 0.057(3) 0.027(2) 0.004(2) -0.007(2) -0.007(2)
C30 0.039(3) 0.063(4) 0.033(3) -0.006(3) -0.010(2) 0.013(3)
C31 0.033(3) 0.046(3) 0.039(3) -0.013(3) -0.007(2) 0.008(2)
C32 0.019(2) 0.036(3) 0.020(2) 0.0030(19) 0.0010(17) 0.0025(19)
C33 0.028(2) 0.039(3) 0.024(2) -0.002(2) 0.0038(19) -0.006(2)
C34 0.030(2) 0.050(3) 0.028(2) -0.009(2) 0.005(2) 0.000(2)
C35 0.031(3) 0.062(3) 0.024(2) 0.008(2) 0.007(2) 0.010(2)
C36 0.035(3) 0.055(3) 0.032(3) 0.016(2) 0.011(2) 0.013(2)
C37 0.028(2) 0.041(3) 0.045(3) 0.009(2) 0.011(2) 0.007(2)
C38 0.0180(19) 0.029(3) 0.019(2) 0.0024(19) -0.0003(16) -0.0046(18)
C39 0.020(2) 0.030(3) 0.021(2) -0.0006(19) 0.0066(17) -0.0004(18)
C40 0.021(2) 0.036(3) 0.027(2) 0.000(2) 0.0039(18) -0.0009(19)
C41 0.031(2) 0.044(3) 0.028(2) -0.005(2) -0.002(2) -0.004(2)
C42 0.024(2) 0.056(3) 0.021(2) 0.001(2) -0.0018(19) -0.001(2)
C43 0.028(2) 0.041(3) 0.028(2) 0.010(2) 0.003(2) 0.001(2)
C44 0.024(2) 0.037(3) 0.026(2) -0.001(2) 0.0031(19) -0.003(2)
C45 0.019(2) 0.033(3) 0.022(2) 0.002(2) -0.0026(17) -0.0065(18)
C46 0.022(2) 0.041(3) 0.019(2) -0.001(2) -0.0017(17) -0.0007(19)
C47 0.027(2) 0.044(3) 0.025(2) 0.004(2) 0.000(2) -0.008(2)
C48 0.034(2) 0.037(3) 0.031(3) 0.001(2) -0.001(2) -0.014(2)
C49 0.033(2) 0.039(3) 0.041(3) -0.003(2) 0.006(2) -0.003(2)
C50 0.029(2) 0.031(3) 0.032(3) -0.001(2) 0.004(2) -0.003(2)
C51 0.0237(19) 0.025(3) 0.022(2) -0.0033(19) 0.0015(16) -0.0028(18)
C52 0.024(2) 0.025(3) 0.025(2) -0.0028(19) 0.0053(17) -0.0005(19)
C53 0.032(2) 0.032(3) 0.020(2) 0.002(2) -0.0028(17) -0.002(2)
C54 0.033(2) 0.037(3) 0.025(2) 0.000(2) 0.0124(18) -0.002(2)
C55 0.026(2) 0.039(3) 0.029(2) -0.002(2) 0.0044(18) 0.000(2)
C56 0.027(2) 0.032(3) 0.026(2) -0.002(2) -0.0016(18) -0.001(2)
C57 0.024(2) 0.028(2) 0.023(2) -0.0021(19) 0.0045(17) -0.0023(19)
C58 0.032(2) 0.036(3) 0.022(2) -0.004(2) -0.0026(19) -0.002(2)
C59 0.031(2) 0.037(3) 0.035(3) -0.005(2) -0.001(2) -0.002(2)
C60 0.028(2) 0.027(3) 0.045(3) -0.005(2) 0.002(2) -0.005(2)
C61 0.034(2) 0.032(3) 0.039(3) 0.001(2) 0.000(2) -0.001(2)
C62 0.028(2) 0.027(3) 0.032(3) 0.002(2) -0.001(2) 0.0014(19)
C63 0.0192(18) 0.031(3) 0.0181(18) 0.001(2) 0.0024(15) -0.0027(18)
C64 0.019(2) 0.034(3) 0.025(2) 0.000(2) 0.0019(17) -0.0013(18)
C65 0.023(2) 0.051(3) 0.034(3) 0.009(2) -0.001(2) 0.001(2)
C66 0.031(3) 0.052(4) 0.074(4) 0.025(3) 0.008(3) 0.000(2)
C67 0.032(3) 0.039(3) 0.064(4) 0.010(3) 0.011(2) -0.003(2)
C68 0.030(3) 0.050(3) 0.042(3) -0.006(2) 0.006(2) -0.010(2)
C69 0.025(2) 0.047(3) 0.028(2) 0.003(2) 0.0011(19) -0.008(2)
C70 0.019(2) 0.034(3) 0.024(2) -0.0033(19) 0.0017(17) 0.0008(18)
C71 0.033(3) 0.045(3) 0.033(3) 0.003(2) 0.007(2) -0.002(2)
C72 0.039(3) 0.043(3) 0.044(3) -0.002(2) 0.019(2) 0.005(2)
C73 0.027(2) 0.041(3) 0.049(3) -0.007(2) 0.006(2) 0.003(2)
C74 0.026(2) 0.040(3) 0.033(2) 0.006(2) -0.0025(19) 0.000(2)
C75 0.025(2) 0.034(3) 0.028(2) 0.003(2) 0.0005(19) -0.0015(19)
Co2 0.0231(5) 0.0358(11) 0.0234(5) 0.0015(6) -0.0029(4) -0.0023(6)
Br1 0.0283(2) 0.0406(13) 0.0294(3) 0.0032(7) -0.0054(2) -0.0060(5)
Br2 0.0255(5) 0.0720(12) 0.0338(5) 0.0206(6) -0.0092(4) -0.0092(6)
Br3 0.0258(9) 0.0351(10) 0.0320(5) 0.0041(7) 0.0006(5) -0.0036(6)
Br4 0.0266(2) 0.0647(5) 0.0339(9) -0.0057(8) 0.0024(7) 0.0033(3)
Co2A 0.0231(5) 0.0358(11) 0.0234(5) 0.0015(6) -0.0029(4) -0.0023(6)
Br1A 0.0283(2) 0.0406(13) 0.0294(3) 0.0032(7) -0.0054(2) -0.0060(5)
Br2A 0.0255(5) 0.0720(12) 0.0338(5) 0.0206(6) -0.0092(4) -0.0092(6)
Br3A 0.0258(9) 0.0351(10) 0.0320(5) 0.0041(7) 0.0006(5) -0.0036(6)
Br4A 0.0266(2) 0.0647(5) 0.0339(9) -0.0057(8) 0.0024(7) 0.0033(3)

loop_
_atom_type_symbol
_atom_type_description
_atom_type_scat_dispersion_real
_atom_type_scat_dispersion_imag
_atom_type_scat_source
C C 0.0181 0.0091 'International Tables Vol C Tables 4.2.6.8 and 6.1.1.4'
H H 0.0000 0.0000 'International Tables Vol C Tables 4.2.6.8 and 6.1.1.4'
Br Br -0.6763 1.2805 'International Tables Vol C Tables 4.2.6.8 and 6.1.1.4'
Co Co -2.3653 3.6143 'International Tables Vol C Tables 4.2.6.8 and 6.1.1.4'
O O 0.0492 0.0322 'International Tables Vol C Tables 4.2.6.8 and 6.1.1.4'
P P 0.2955 0.4335 'International Tables Vol C Tables 4.2.6.8 and 6.1.1.4'

loop_
_geom_angle_atom_site_label_1
_geom_angle_atom_site_label_2
_geom_angle_atom_site_label_3
_geom_angle
O1 Co1 O2 92.51(11)
O1 Co1 O3 89.99(11)
O1 Co1 O4 87.22(12)
O1 Co1 O5 177.69(12)
O1 Co1 O6 89.72(11)
O3 Co1 O2 85.80(11)
O4 Co1 O2 177.69(11)
O4 Co1 O3 91.90(12)
O4 Co1 O5 90.81(12)
O4 Co1 O6 90.47(12)
O5 Co1 O2 89.42(11)
O5 Co1 O3 88.87(11)
O6 Co1 O2 91.82(11)
O6 Co1 O3 177.59(13)
O6 Co1 O5 91.50(11)
O1 P1 C1 110.80(19)
O1 P1 C7 112.21(19)
O1 P1 C13 111.9(2)
C1 P1 C13 105.2(2)
C7 P1 C1 109.0(2)
C7 P1 C13 107.4(2)
O2 P2 C13 112.82(19)
O2 P2 C14 110.27(18)
O2 P2 C20 114.42(19)
C14 P2 C13 106.2(2)
C14 P2 C20 107.9(2)
C20 P2 C13 104.71(19)
O3 P3 C26 109.9(2)
O3 P3 C32 111.75(19)
O3 P3 C38 112.05(19)
C26 P3 C32 109.2(2)
C26 P3 C38 109.5(2)
C32 P3 C38 104.3(2)
O4 P4 C38 112.01(19)
O4 P4 C39 112.13(19)
O4 P4 C45 113.42(19)
C39 P4 C38 106.60(19)
C39 P4 C45 106.4(2)
C45 P4 C38 105.8(2)
O5 P5 C51 112.57(18)
O5 P5 C57 110.32(19)
O5 P5 C63 111.69(18)
C51 P5 C63 104.8(2)
C57 P5 C51 108.2(2)
C57 P5 C63 109.0(2)
O6 P6 C63 111.13(17)
O6 P6 C64 112.90(19)
O6 P6 C70 112.97(19)
C64 P6 C63 106.8(2)
C64 P6 C70 105.5(2)
C70 P6 C63 107.1(2)
P1 O1 Co1 129.72(18)
P2 O2 Co1 129.63(16)
P3 O3 Co1 130.74(19)
P4 O4 Co1 130.65(18)
P5 O5 Co1 129.30(18)
P6 O6 Co1 129.59(17)
C2 C1 P1 118.1(3)
C6 C1 P1 122.8(3)
C6 C1 C2 119.2(4)
C1 C2 H2 120.1
C3 C2 C1 119.9(4)
C3 C2 H2 120.1
C2 C3 H3 119.7
C4 C3 C2 120.6(4)
C4 C3 H3 119.7
C3 C4 H4 120.2
C5 C4 C3 119.7(4)
C5 C4 H4 120.2
C4 C5 H5 119.8
C4 C5 C6 120.3(5)
C6 C5 H5 119.8
C1 C6 C5 120.3(5)
C1 C6 H6 119.8
C5 C6 H6 119.8
C8 C7 P1 118.6(4)
C8 C7 C12 119.8(4)
C12 C7 P1 121.6(3)
C7 C8 H8 120.1
C9 C8 C7 119.7(5)
C9 C8 H8 120.1
C8 C9 H9 119.7
C10 C9 C8 120.6(4)
C10 C9 H9 119.7
C9 C10 H10 119.8
C9 C10 C11 120.4(5)
C11 C10 H10 119.8
C10 C11 H11 119.9
C12 C11 C10 120.1(5)
C12 C11 H11 119.9
C7 C12 H12 120.3
C11 C12 C7 119.4(4)
C11 C12 H12 120.3
P1 C13 P2 114.2(2)
P1 C13 H13A 108.7
P1 C13 H13B 108.7
P2 C13 H13A 108.7
P2 C13 H13B 108.7
H13A C13 H13B 107.6
C15 C14 P2 118.2(4)
C15 C14 C19 119.9(4)
C19 C14 P2 121.8(3)
C14 C15 H15 119.9
C16 C15 C14 120.2(4)
C16 C15 H15 119.9
C15 C16 H16 120.4
C15 C16 C17 119.2(4)
C17 C16 H16 120.4
C16 C17 H17 119.9
C18 C17 C16 120.3(4)
C18 C17 H17 119.9
C17 C18 H18 119.7
C19 C18 C17 120.7(5)
C19 C18 H18 119.7
C14 C19 H19 120.1
C18 C19 C14 119.7(4)
C18 C19 H19 120.1
C21 C20 P2 122.8(3)
C21 C20 C25 119.0(4)
C25 C20 P2 118.2(3)
C20 C21 H21 120.0
C22 C21 C20 120.0(4)
C22 C21 H21 120.0
C21 C22 H22 119.7
C21 C22 C23 120.6(4)
C23 C22 H22 119.7
C22 C23 H23 120.5
C24 C23 C22 119.0(5)
C24 C23 H23 120.5
C23 C24 H24 119.4
C23 C24 C25 121.1(4)
C25 C24 H24 119.4
C20 C25 H25 119.9
C24 C25 C20 120.3(4)
C24 C25 H25 119.9
C27 C26 P3 117.2(3)
C31 C26 P3 123.1(4)
C31 C26 C27 119.8(4)
C26 C27 H27 120.0
C26 C27 C28 119.9(5)
C28 C27 H27 120.0
C27 C28 H28 120.0
C29 C28 C27 120.1(5)
C29 C28 H28 120.0
C28 C29 H29 119.9
C28 C29 C30 120.2(4)
C30 C29 H29 119.9
C29 C30 H30 119.9
C29 C30 C31 120.1(5)
C31 C30 H30 119.9
C26 C31 C30 119.9(5)
C26 C31 H31 120.1
C30 C31 H31 120.1
C33 C32 P3 122.9(4)
C33 C32 C37 119.6(4)
C37 C32 P3 117.5(4)
C32 C33 H33 120.0
C32 C33 C34 120.0(5)
C34 C33 H33 120.0
C33 C34 H34 120.1
C35 C34 C33 119.7(5)
C35 C34 H34 120.1
C34 C35 H35 119.7
C36 C35 C34 120.6(5)
C36 C35 H35 119.7
C35 C36 H36 119.6
C35 C36 C37 120.9(5)
C37 C36 H36 119.6
C32 C37 C36 119.2(5)
C32 C37 H37 120.4
C36 C37 H37 120.4
P3 C38 H38A 108.5
P3 C38 H38B 108.5
P4 C38 P3 115.1(2)
P4 C38 H38A 108.5
P4 C38 H38B 108.5
H38A C38 H38B 107.5
C40 C39 P4 119.1(3)
C40 C39 C44 119.3(4)
C44 C39 P4 121.4(3)
C39 C40 H40 120.0
C41 C40 C39 119.9(4)
C41 C40 H40 120.0
C40 C41 H41 119.4
C42 C41 C40 121.1(5)
C42 C41 H41 119.4
C41 C42 H42 120.2
C41 C42 C43 119.6(4)
C43 C42 H42 120.2
C42 C43 H43 119.8
C42 C43 C44 120.3(5)
C44 C43 H43 119.8
C39 C44 C43 119.7(5)
C39 C44 H44 120.2
C43 C44 H44 120.2
C46 C45 P4 117.1(4)
C50 C45 P4 123.3(3)
C50 C45 C46 119.5(4)
C45 C46 H46 120.0
C47 C46 C45 119.9(5)
C47 C46 H46 120.0
C46 C47 H47 120.2
C46 C47 C48 119.7(4)
C48 C47 H47 120.2
C47 C48 H48 119.9
C49 C48 C47 120.1(5)
C49 C48 H48 119.9
C48 C49 H49 119.8
C50 C49 C48 120.5(5)
C50 C49 H49 119.8
C45 C50 H50 119.9
C49 C50 C45 120.3(5)
C49 C50 H50 119.9
C52 C51 P5 121.7(3)
C56 C51 P5 118.9(3)
C56 C51 C52 119.4(4)
C51 C52 H52 120.1
C53 C52 C51 119.7(4)
C53 C52 H52 120.1
C52 C53 H53 119.7
C54 C53 C52 120.5(4)
C54 C53 H53 119.7
C53 C54 H54 120.0
C53 C54 C55 120.1(4)
C55 C54 H54 120.0
C54 C55 H55 120.1
C54 C55 C56 119.8(4)
C56 C55 H55 120.1
C51 C56 C55 120.4(4)
C51 C56 H56 119.8
C55 C56 H56 119.8
C58 C57 P5 122.0(4)
C62 C57 P5 118.7(3)
C62 C57 C58 119.3(4)
C57 C58 H58 120.0
C59 C58 C57 120.1(4)
C59 C58 H58 120.0
C58 C59 H59 119.8
C60 C59 C58 120.3(4)
C60 C59 H59 119.8
C59 C60 H60 120.1
C61 C60 C59 119.9(5)
C61 C60 H60 120.1
C60 C61 H61 119.6
C60 C61 C62 120.7(5)
C62 C61 H61 119.6
C57 C62 C61 119.7(4)
C57 C62 H62 120.2
C61 C62 H62 120.2
P5 C63 H63A 108.8
P5 C63 H63B 108.8
P6 C63 P5 113.6(2)
P6 C63 H63A 108.8
P6 C63 H63B 108.8
H63A C63 H63B 107.7
C65 C64 P6 120.5(3)
C69 C64 P6 119.8(4)
C69 C64 C65 119.7(4)
C64 C65 H65 120.5
C66 C65 C64 119.1(4)
C66 C65 H65 120.5
C65 C66 H66 119.5
C67 C66 C65 120.9(5)
C67 C66 H66 119.5
C66 C67 H67 119.3
C66 C67 C68 121.4(5)
C68 C67 H67 119.3
C67 C68 H68 120.7
C67 C68 C69 118.7(5)
C69 C68 H68 120.7
C64 C69 H69 119.9
C68 C69 C64 120.2(5)
C68 C69 H69 119.9
C71 C70 P6 117.4(4)
C75 C70 P6 124.2(4)
C75 C70 C71 118.3(4)
C70 C71 H71 120.0
C72 C71 C70 120.0(5)
C72 C71 H71 120.0
C71 C72 H72 119.7
C71 C72 C73 120.6(5)
C73 C72 H72 119.7
C72 C73 H73 119.8
C72 C73 C74 120.4(5)
C74 C73 H73 119.8
C73 C74 H74 120.3
C75 C74 C73 119.3(5)
C75 C74 H74 120.3
C70 C75 H75 119.3
C74 C75 C70 121.4(5)
C74 C75 H75 119.3
Br1 Co2 Br3 107.90(14)
Br1 Co2 Br4 112.31(15)
Br2 Co2 Br1 102.62(15)
Br2 Co2 Br3 114.02(11)
Br2 Co2 Br4 110.09(8)
Br3 Co2 Br4 109.77(12)
Br1A Co2A Br3A 108.3(5)
Br1A Co2A Br4A 108.8(5)
Br2A Co2A Br1A 105.6(5)
Br2A Co2A Br3A 110.7(4)
Br2A Co2A Br4A 110.3(3)
Br3A Co2A Br4A 112.9(4)

loop_
_geom_bond_atom_site_label_1
_geom_bond_atom_site_label_2
_geom_bond_distance
Co1 O1 2.081(3)
Co1 O2 2.125(3)
Co1 O3 2.103(3)
Co1 O4 2.093(3)
Co1 O5 2.102(3)
Co1 O6 2.102(3)
P1 O1 1.494(3)
P1 C1 1.799(4)
P1 C7 1.789(5)
P1 C13 1.802(4)
P2 O2 1.497(3)
P2 C13 1.816(4)
P2 C14 1.792(5)
P2 C20 1.795(4)
P3 O3 1.478(3)
P3 C26 1.799(4)
P3 C32 1.806(5)
P3 C38 1.808(4)
P4 O4 1.490(3)
P4 C38 1.798(4)
P4 C39 1.781(4)
P4 C45 1.790(5)
P5 O5 1.497(3)
P5 C51 1.804(4)
P5 C57 1.799(5)
P5 C63 1.823(4)
P6 O6 1.494(3)
P6 C63 1.804(4)
P6 C64 1.792(5)
P6 C70 1.800(5)
C1 C2 1.395(6)
C1 C6 1.388(6)
C2 H2 0.9500
C2 C3 1.386(6)
C3 H3 0.9500
C3 C4 1.385(7)
C4 H4 0.9500
C4 C5 1.374(7)
C5 H5 0.9500
C5 C6 1.391(6)
C6 H6 0.9500
C7 C8 1.387(6)
C7 C12 1.399(7)
C8 H8 0.9500
C8 C9 1.380(7)
C9 H9 0.9500
C9 C10 1.363(7)
C10 H10 0.9500
C10 C11 1.383(7)
C11 H11 0.9500
C11 C12 1.382(7)
C12 H12 0.9500
C13 H13A 0.9900
C13 H13B 0.9900
C14 C15 1.392(6)
C14 C19 1.394(7)
C15 H15 0.9500
C15 C16 1.376(6)
C16 H16 0.9500
C16 C17 1.396(7)
C17 H17 0.9500
C17 C18 1.378(6)
C18 H18 0.9500
C18 C19 1.364(6)
C19 H19 0.9500
C20 C21 1.397(6)
C20 C25 1.401(6)
C21 H21 0.9500
C21 C22 1.390(7)
C22 H22 0.9500
C22 C23 1.397(7)
C23 H23 0.9500
C23 C24 1.380(7)
C24 H24 0.9500
C24 C25 1.381(6)
C25 H25 0.9500
C26 C27 1.388(7)
C26 C31 1.371(7)
C27 H27 0.9500
C27 C28 1.388(6)
C28 H28 0.9500
C28 C29 1.370(7)
C29 H29 0.9500
C29 C30 1.371(8)
C30 H30 0.9500
C30 C31 1.395(7)
C31 H31 0.9500
C32 C33 1.385(7)
C32 C37 1.398(7)
C33 H33 0.9500
C33 C34 1.405(7)
C34 H34 0.9500
C34 C35 1.375(7)
C35 H35 0.9500
C35 C36 1.360(8)
C36 H36 0.9500
C36 C37 1.399(7)
C37 H37 0.9500
C38 H38A 0.9900
C38 H38B 0.9900
C39 C40 1.389(6)
C39 C44 1.393(7)
C40 H40 0.9500
C40 C41 1.384(6)
C41 H41 0.9500
C41 C42 1.368(7)
C42 H42 0.9500
C42 C43 1.382(7)
C43 H43 0.9500
C43 C44 1.396(6)
C44 H44 0.9500
C45 C46 1.401(6)
C45 C50 1.389(7)
C46 H46 0.9500
C46 C47 1.384(7)
C47 H47 0.9500
C47 C48 1.396(7)
C48 H48 0.9500
C48 C49 1.378(7)
C49 H49 0.9500
C49 C50 1.376(7)
C50 H50 0.9500
C51 C52 1.404(6)
C51 C56 1.382(6)
C52 H52 0.9500
C52 C53 1.387(6)
C53 H53 0.9500
C53 C54 1.378(6)
C54 H54 0.9500
C54 C55 1.386(6)
C55 H55 0.9500
C55 C56 1.395(7)
C56 H56 0.9500
C57 C58 1.392(6)
C57 C62 1.383(6)
C58 H58 0.9500
C58 C59 1.378(7)
C59 H59 0.9500
C59 C60 1.377(7)
C60 H60 0.9500
C60 C61 1.365(7)
C61 H61 0.9500
C61 C62 1.388(7)
C62 H62 0.9500
C63 H63A 0.9900
C63 H63B 0.9900
C64 C65 1.392(7)
C64 C69 1.391(6)
C65 H65 0.9500
C65 C66 1.369(8)
C66 H66 0.9500
C66 C67 1.354(8)
C67 H67 0.9500
C67 C68 1.377(8)
C68 H68 0.9500
C68 C69 1.383(7)
C69 H69 0.9500
C70 C71 1.412(7)
C70 C75 1.387(6)
C71 H71 0.9500
C71 C72 1.374(7)
C72 H72 0.9500
C72 C73 1.375(8)
C73 H73 0.9500
C73 C74 1.388(7)
C74 H74 0.9500
C74 C75 1.378(7)
C75 H75 0.9500
Co2 Br1 2.4119(16)
Co2 Br2 2.4116(15)
Co2 Br3 2.4184(16)
Co2 Br4 2.4258(15)
Co2A Br1A 2.410(4)
Co2A Br2A 2.410(4)
Co2A Br3A 2.411(4)
Co2A Br4A 2.415(4)

loop_
_geom_torsion_atom_site_label_1
_geom_torsion_atom_site_label_2
_geom_torsion_atom_site_label_3
_geom_torsion_atom_site_label_4
_geom_torsion
P1 C1 C2 C3 179.3(3)
P1 C1 C6 C5 -179.3(4)
P1 C7 C8 C9 179.2(3)
P1 C7 C12 C11 179.9(3)
P2 C14 C15 C16 -176.6(3)
P2 C14 C19 C18 175.5(3)
P2 C20 C21 C22 178.2(4)
P2 C20 C25 C24 -177.4(4)
P3 C26 C27 C28 179.8(4)
P3 C26 C31 C30 -179.7(4)
P3 C32 C33 C34 -174.5(3)
P3 C32 C37 C36 175.7(3)
P4 C39 C40 C41 176.1(4)
P4 C39 C44 C43 -175.9(3)
P4 C45 C46 C47 176.3(3)
P4 C45 C50 C49 -175.6(4)
P5 C51 C52 C53 -179.5(4)
P5 C51 C56 C55 -179.5(4)
P5 C57 C58 C59 179.7(4)
P5 C57 C62 C61 179.6(4)
P6 C64 C65 C66 176.9(4)
P6 C64 C69 C68 -175.5(4)
P6 C70 C71 C72 -179.4(4)
P6 C70 C75 C74 179.3(3)
O1 P1 C1 C2 27.5(4)
O1 P1 C1 C6 -153.3(4)
O1 P1 C7 C8 -2.2(4)
O1 P1 C7 C12 177.5(3)
O1 P1 C13 P2 -57.9(3)
O2 P2 C13 P1 38.3(3)
O2 P2 C14 C15 -11.2(4)
O2 P2 C14 C19 173.8(3)
O2 P2 C20 C21 144.1(4)
O2 P2 C20 C25 -39.4(4)
O3 P3 C26 C27 3.7(4)
O3 P3 C26 C31 -176.0(4)
O3 P3 C32 C33 139.9(3)
O3 P3 C32 C37 -37.3(4)
O3 P3 C38 P4 48.6(3)
O4 P4 C38 P3 -49.6(3)
O4 P4 C39 C40 18.3(4)
O4 P4 C39 C44 -166.5(3)
O4 P4 C45 C46 38.1(4)
O4 P4 C45 C50 -145.5(4)
O5 P5 C51 C52 166.2(3)
O5 P5 C51 C56 -14.6(4)
O5 P5 C57 C58 175.6(4)
O5 P5 C57 C62 -3.8(4)
O5 P5 C63 P6 45.0(3)
O6 P6 C63 P5 -57.2(3)
O6 P6 C64 C65 0.9(5)
O6 P6 C64 C69 178.8(4)
O6 P6 C70 C71 72.5(4)
O6 P6 C70 C75 -108.0(4)
C1 P1 O1 Co1 143.4(2)
C1 P1 C7 C8 120.9(4)
C1 P1 C7 C12 -59.3(4)
C1 P1 C13 P2 -178.4(2)
C1 C2 C3 C4 0.7(7)
C2 C1 C6 C5 -0.1(7)
C2 C3 C4 C5 -1.6(7)
C3 C4 C5 C6 1.6(8)
C4 C5 C6 C1 -0.8(8)
C6 C1 C2 C3 0.1(7)
C7 P1 O1 Co1 -94.5(3)
C7 P1 C1 C2 -96.5(4)
C7 P1 C1 C6 82.8(4)
C7 P1 C13 P2 65.6(3)
C7 C8 C9 C10 0.9(7)
C8 C7 C12 C11 -0.3(6)
C8 C9 C10 C11 -0.3(7)
C9 C10 C11 C12 -0.7(7)
C10 C11 C12 C7 0.9(7)
C12 C7 C8 C9 -0.6(6)
C13 P1 O1 Co1 26.3(3)
C13 P1 C1 C2 148.6(4)
C13 P1 C1 C6 -32.1(5)
C13 P1 C7 C8 -125.6(4)
C13 P1 C7 C12 54.1(4)
C13 P2 O2 Co1 12.7(3)
C13 P2 C14 C15 111.3(3)
C13 P2 C14 C19 -63.7(4)
C13 P2 C20 C21 20.0(5)
C13 P2 C20 C25 -163.4(4)
C14 P2 O2 Co1 131.3(2)
C14 P2 C13 P1 -82.6(3)
C14 P2 C20 C21 -92.8(4)
C14 P2 C20 C25 83.8(4)
C14 C15 C16 C17 2.0(6)
C15 C14 C19 C18 0.5(6)
C15 C16 C17 C18 -1.6(7)
C16 C17 C18 C19 0.6(7)
C17 C18 C19 C14 -0.1(6)
C19 C14 C15 C16 -1.5(6)
C20 P2 O2 Co1 -106.8(2)
C20 P2 C13 P1 163.4(2)
C20 P2 C14 C15 -136.8(3)
C20 P2 C14 C19 48.1(4)
C20 C21 C22 C23 -1.1(8)
C21 C20 C25 C24 -0.7(7)
C21 C22 C23 C24 -0.5(8)
C22 C23 C24 C25 1.5(8)
C23 C24 C25 C20 -0.9(7)
C25 C20 C21 C22 1.7(7)
C26 P3 O3 Co1 119.0(2)
C26 P3 C32 C33 -98.3(4)
C26 P3 C32 C37 84.5(4)
C26 P3 C38 P4 -73.6(3)
C26 C27 C28 C29 -0.2(7)
C27 C26 C31 C30 0.7(8)
C27 C28 C29 C30 0.8(8)
C28 C29 C30 C31 -0.6(8)
C29 C30 C31 C26 -0.2(8)
C31 C26 C27 C28 -0.5(7)
C32 P3 O3 Co1 -119.6(2)
C32 P3 C26 C27 -119.2(4)
C32 P3 C26 C31 61.1(5)
C32 P3 C38 P4 169.6(2)
C32 C33 C34 C35 -2.4(7)
C33 C32 C37 C36 -1.6(6)
C33 C34 C35 C36 0.9(7)
C34 C35 C36 C37 0.1(7)
C35 C36 C37 C32 0.2(7)
C37 C32 C33 C34 2.7(6)
C38 P3 O3 Co1 -3.0(3)
C38 P3 C26 C27 127.1(4)
C38 P3 C26 C31 -52.5(5)
C38 P3 C32 C33 18.6(4)
C38 P3 C32 C37 -158.6(3)
C38 P4 O4 Co1 5.0(3)
C38 P4 C39 C40 -104.7(4)
C38 P4 C39 C44 70.6(4)
C38 P4 C45 C46 161.3(3)
C38 P4 C45 C50 -22.4(4)
C39 P4 O4 Co1 -114.8(2)
C39 P4 C38 P3 73.4(3)
C39 P4 C45 C46 -85.6(4)
C39 P4 C45 C50 90.7(4)
C39 C40 C41 C42 -0.1(7)
C40 C39 C44 C43 -0.6(7)
C40 C41 C42 C43 -0.6(7)
C41 C42 C43 C44 0.7(7)
C42 C43 C44 C39 -0.1(7)
C44 C39 C40 C41 0.7(7)
C45 P4 O4 Co1 124.7(2)
C45 P4 C38 P3 -173.6(2)
C45 P4 C39 C40 142.8(4)
C45 P4 C39 C44 -41.9(4)
C45 C46 C47 C48 -0.3(6)
C46 C45 C50 C49 0.6(6)
C46 C47 C48 C49 0.4(7)
C47 C48 C49 C50 0.0(7)
C48 C49 C50 C45 -0.5(7)
C50 C45 C46 C47 -0.2(6)
C51 P5 O5 Co1 -108.5(2)
C51 P5 C57 C58 52.1(4)
C51 P5 C57 C62 -127.4(4)
C51 P5 C63 P6 167.1(2)
C51 C52 C53 C54 -2.0(7)
C52 C51 C56 C55 -0.3(7)
C52 C53 C54 C55 1.5(7)
C53 C54 C55 C56 -0.5(7)
C54 C55 C56 C51 -0.1(7)
C56 C51 C52 C53 1.4(7)
C57 P5 O5 Co1 130.5(2)
C57 P5 C51 C52 -71.6(4)
C57 P5 C51 C56 107.6(4)
C57 P5 C63 P6 -77.2(3)
C57 C58 C59 C60 1.3(7)
C58 C57 C62 C61 0.2(7)
C58 C59 C60 C61 -1.0(8)
C59 C60 C61 C62 0.3(8)
C60 C61 C62 C57 0.2(8)
C62 C57 C58 C59 -0.9(7)
C63 P5 O5 Co1 9.1(3)
C63 P5 C51 C52 44.6(4)
C63 P5 C51 C56 -136.2(4)
C63 P5 C57 C58 -61.4(4)
C63 P5 C57 C62 119.2(4)
C63 P6 O6 Co1 15.6(3)
C63 P6 C64 C65 -121.5(4)
C63 P6 C64 C69 56.4(4)
C63 P6 C70 C71 -164.8(3)
C63 P6 C70 C75 14.7(4)
C64 P6 O6 Co1 -104.3(3)
C64 P6 C63 P5 66.3(3)
C64 P6 C70 C71 -51.3(4)
C64 P6 C70 C75 128.2(4)
C64 C65 C66 C67 -0.9(9)
C65 C64 C69 C68 2.4(7)
C65 C66 C67 C68 1.3(9)
C66 C67 C68 C69 0.1(8)
C67 C68 C69 C64 -1.9(8)
C69 C64 C65 C66 -0.9(7)
C70 P6 O6 Co1 136.1(2)
C70 P6 C63 P5 178.9(2)
C70 P6 C64 C65 124.8(4)
C70 P6 C64 C69 -57.4(4)
C70 C71 C72 C73 -0.3(8)
C71 C70 C75 C74 -1.2(6)
C71 C72 C73 C74 -0.4(8)
C72 C73 C74 C75 0.3(7)
C73 C74 C75 C70 0.6(7)
C75 C70 C71 C72 1.1(7)

loop_
_smtbx_masks_void_nr
_smtbx_masks_void_average_x
_smtbx_masks_void_average_y
_smtbx_masks_void_average_z
_smtbx_masks_void_volume
_smtbx_masks_void_count_electrons
1 0.269 0.179 0.293 163.8 34.6
2 -0.269 -0.179 0.707 163.8 29.2
3 0.269 0.321 0.793 163.8 31.1
4 -0.269 0.679 0.207 163.8 32.6
